data_7715087
loop_
_publ_author_name
'Zigon, Nicolas'
'Solano, Federica'
'Auban-Senzier, Pascale'
'Grolleau, St&#xe9;phane'
'Devic, Thomas'
'Zolotarev, Pavel N.'
'Proserpio, Davide M.'
'Barszcz, Boles&#x142;aw'
'Olejniczak, Iwona'
'Avarvari, Narcis'

_publ_section_title
;
 A redox active rod coordination polymer from tetrakis(4-carboxylic acid
 biphenyl)tetrathiafulvalene.
;
_journal_issue 10
_journal_name_full 'Dalton transactions (Cambridge, England : 2003)'
_journal_page_first 4805
_journal_page_last 4813
_journal_paper_doi 10.1039/d3dt04280d
_journal_volume 53
_journal_year 2024
_chemical_formula_moiety '0.5(C116 H64 O16 S8 Zn4), 2(C4 H9 N O)'
_chemical_formula_sum 'C66 H50 N2 O10 S4 Zn2'
_chemical_formula_weight 1290.06
_chemical_name_systematic 'TTF(PhPhCOO)4 Zn2 DMAc'
_space_group_crystal_system monoclinic
_space_group_IT_number 12
_space_group_name_Hall '-C 2y'
_space_group_name_H-M_alt 'C 1 2/m 1'
_atom_sites_solution_hydrogens geom
_atom_sites_solution_primary dual
_audit_creation_date 2023-07-21
_audit_creation_method
;
Olex2 1.3-ac4
(compiled 2019.04.23 svn.r3594 for Rigaku Oxford Diffraction, GUI svn.r5739)
;
_audit_update_record
;
2023-10-10 deposited with the CCDC.	2024-02-01 downloaded from the CCDC.
;
_cell_angle_alpha 90
_cell_angle_beta 97.076(6)
_cell_angle_gamma 90
_cell_formula_units_Z 2
_cell_length_a 5.8818(3)
_cell_length_b 34.912(2)
_cell_length_c 18.5705(12)
_cell_measurement_reflns_used 2193
_cell_measurement_temperature 150.00(10)
_cell_measurement_theta_max 71.5240
_cell_measurement_theta_min 5.0780
_cell_volume 3784.3(4)
_computing_cell_refinement 'CrysAlisPro 1.171.40.45a (Rigaku OD, 2019)'
_computing_data_collection 'CrysAlisPro 1.171.40.45a (Rigaku OD, 2019)'
_computing_data_reduction 'CrysAlisPro 1.171.40.45a (Rigaku OD, 2019)'
_computing_molecular_graphics 'Olex2 (Dolomanov et al., 2009)'
_computing_publication_material 'Olex2 (Dolomanov et al., 2009)'
_computing_structure_refinement 'ShelXL (Sheldrick, 2015)'
_computing_structure_solution 'ShelXT (Sheldrick, 2015)'
_diffrn_ambient_environment N~2~
_diffrn_ambient_temperature 150.00(10)
_diffrn_detector 'CCD plate'
_diffrn_detector_area_resol_mean 5.1990
_diffrn_detector_type AtlasS2
_diffrn_measured_fraction_theta_full 0.984
_diffrn_measured_fraction_theta_max 0.955
_diffrn_measurement_details
;
List of Runs (angles in degrees, time in seconds):

  # Type    Start    End  Width  t~exp~   \w     \q     \k     \f   Frames
#--------------------------------------------------------------------------
  1  \w   -113.00 -25.00   1.00   20.00    --  -41.11 -38.00-120.00   88
  2  \w    -27.00  66.00   1.00   20.00    --   41.11 -77.00  30.00   93
  3  \w     32.00  71.00   1.00   70.00    --  103.45 -61.00 -30.00   39
  4  \w     31.00 105.00   1.00   70.00    --  103.45 -77.00 -90.00   74
  5  \w     82.00 158.00   1.00   70.00    --  103.45  77.00 120.00   76
  6  \w     30.00 111.00   1.00   70.00    --  103.45-125.00 -90.00   81
  7  \w     33.00  71.00   1.00   70.00    --  103.45 -61.00 150.00   38
  8  \w     59.00 149.00   1.00   70.00    --  103.45  15.00  90.00   90
  9  \w     40.00  86.00   1.00   70.00    --  103.45 -77.00  90.00   46
;
_diffrn_measurement_device 'four-circle diffractometer'
_diffrn_measurement_device_type 'SuperNova, Single source at offset/far, AtlasS2'
_diffrn_measurement_method '\w scans'
_diffrn_orient_matrix_type 'CrysAlisPro convention (1999,Acta A55,543-557)'
_diffrn_orient_matrix_UB_11 -0.0793291000
_diffrn_orient_matrix_UB_12 -0.0196809000
_diffrn_orient_matrix_UB_13 0.0668910000
_diffrn_orient_matrix_UB_21 0.0270601000
_diffrn_orient_matrix_UB_22 0.0381367000
_diffrn_orient_matrix_UB_23 0.0419473000
_diffrn_orient_matrix_UB_31 -0.2500401000
_diffrn_orient_matrix_UB_32 0.0104102000
_diffrn_orient_matrix_UB_33 -0.0274429000
_diffrn_radiation_monochromator mirror
_diffrn_radiation_probe x-ray
_diffrn_radiation_type 'Cu K\a'
_diffrn_radiation_wavelength 1.54184
_diffrn_reflns_av_R_equivalents 0.0365
_diffrn_reflns_av_unetI/netI 0.0536
_diffrn_reflns_Laue_measured_fraction_full 0.984
_diffrn_reflns_Laue_measured_fraction_max 0.955
_diffrn_reflns_limit_h_max 5
_diffrn_reflns_limit_h_min -7
_diffrn_reflns_limit_k_max 38
_diffrn_reflns_limit_k_min -42
_diffrn_reflns_limit_l_max 16
_diffrn_reflns_limit_l_min -22
_diffrn_reflns_number 7072
_diffrn_reflns_point_group_measured_fraction_full 0.984
_diffrn_reflns_point_group_measured_fraction_max 0.955
_diffrn_reflns_theta_full 67.684
_diffrn_reflns_theta_max 71.847
_diffrn_reflns_theta_min 2.531
_diffrn_source 'micro-focus sealed X-ray tube'
_diffrn_source_type 'SuperNova (Cu) X-ray Source'
_exptl_absorpt_coefficient_mu 2.210
_exptl_absorpt_correction_T_max 1.000
_exptl_absorpt_correction_T_min 0.917
_exptl_absorpt_correction_type gaussian
_exptl_absorpt_process_details
;
CrysAlisPro 1.171.40.45a (Rigaku Oxford Diffraction, 2019)
Numerical absorption correction based on gaussian integration over
			a multifaceted crystal model
Empirical absorption correction using spherical harmonics,
 implemented in SCALE3 ABSPACK scaling algorithm.
;
_exptl_crystal_colour red
_exptl_crystal_colour_primary red
_exptl_crystal_density_diffrn 1.132
_exptl_crystal_description prism
_exptl_crystal_F_000 1328
_exptl_crystal_size_max 0.084
_exptl_crystal_size_mid 0.082
_exptl_crystal_size_min 0.058
_refine_diff_density_max 0.406
_refine_diff_density_min -0.553
_refine_diff_density_rms 0.070
_refine_ls_extinction_method none
_refine_ls_goodness_of_fit_ref 1.049
_refine_ls_hydrogen_treatment constr
_refine_ls_matrix_type full
_refine_ls_number_parameters 292
_refine_ls_number_reflns 3615
_refine_ls_number_restraints 106
_refine_ls_restrained_S_all 1.034
_refine_ls_R_factor_all 0.0748
_refine_ls_R_factor_gt 0.0548
_refine_ls_shift/su_max 0.000
_refine_ls_shift/su_mean 0.000
_refine_ls_structure_factor_coef Fsqd
_refine_ls_weighting_details 'w=1/[\s^2^(Fo^2^)+(0.0895P)^2^+0.7089P] where P=(Fo^2^+2Fc^2^)/3'
_refine_ls_weighting_scheme calc
_refine_ls_wR_factor_gt 0.1455
_refine_ls_wR_factor_ref 0.1595
_reflns_Friedel_coverage 0.000
_reflns_number_gt 2574
_reflns_number_total 3615
_reflns_threshold_expression 'I > 2\s(I)'
_cod_data_source_file d3dt04280d2.cif
_cod_data_source_block exp_1480
_cod_depositor_comments 'Adding full bibliography for 7715087--7715088.cif.'
_cod_database_code 7715087
_shelx_shelxl_version_number 2018/3
_chemical_oxdiff_formula C56H32S4O8Zn1N1O3
_chemical_oxdiff_usercomment 'purple plate'
_shelx_space_group_comment
;
The symmetry employed for this shelxl refinement is uniquely defined
by the following loop, which should always be used as a source of
symmetry information in preference to the above space-group names.
They are only intended as comments.
;
_diffrn_oxdiff_digest_frames
;
013e0bf6671986d61549b91e30e0e1bcd500653cc3d
;
_reflns_odcompleteness_completeness 98.75
_reflns_odcompleteness_iscentric 1
_reflns_odcompleteness_theta 66.97
_olex2_refinement_description
;
1. Fixed Uiso
 At 1.2 times of:
  All C(H) groups
 At 1.5 times of:
  All C(H,H,H) groups
2. Restrained distances
 N22A-C20A = N22A-C23A
 1.44 with sigma of 0.02
 N22A-C25A
 1.36 with sigma of 0.02
 C20A-C23A
 2.48 with sigma of 0.04
 C23A-C25A
 2.41 with sigma of 0.04
3. Uiso/Uaniso restraints and constraints
C9A \\sim C10A \\sim C12A \\sim C13A: within 2A with sigma of 0.04 and sigma
for terminal atoms of 0.08
C9B \\sim C10B \\sim C12B \\sim C13B: within 2A with sigma of 0.04 and sigma
for terminal atoms of 0.08
C22A \\sim C25A \\sim C23A \\sim N22A \\sim O21A \\sim C20A: within 2A with
sigma of 0.04 and sigma for terminal atoms of 0.08
Uanis(C22A) \\sim Ueq, Uanis(C25A) \\sim Ueq, Uanis(C23A) \\sim Ueq,
Uanis(N22A) \\sim Ueq, Uanis(O21A) \\sim Ueq, Uanis(C20A) \\sim Ueq: with sigma
of 0.1 and sigma for terminal atoms of 0.2
Uanis(N22B) = Uanis(C25B) = Uanis(C22B) = Uanis(C23B) = Uanis(O21B) =
Uanis(C20B)
Uanis(N22A) = Uanis(C25A) = Uanis(C22A) = Uanis(C23A) = Uanis(O21A) =
Uanis(C20A)
4. Same fragment restrains
{C25A, N22A, C22A, C23A, O21A, C20A} sigma for 1-2: 0.02, 1-3: 0.04
as
{C25B, N22B, C22B, C23B, O21B, C20B}
5. Others
 Sof(C3B)=Sof(H3B)=Sof(C4B)=Sof(H4B)=Sof(C6B)=Sof(H6B)=Sof(C7B)=Sof(H7B)=1-
 FVAR(1)
 Sof(C3A)=Sof(H3A)=Sof(C4A)=Sof(H4A)=Sof(C6A)=Sof(H6A)=Sof(C7A)=Sof(H7A)=FVAR(1)
 Sof(C9B)=Sof(H9B)=Sof(C10B)=Sof(H10B)=Sof(C12B)=Sof(H12B)=Sof(C13B)=Sof(H13B)=
 1-FVAR(2)
 Sof(C9A)=Sof(H9A)=Sof(C10A)=Sof(H10A)=Sof(C12A)=Sof(H12A)=Sof(C13A)=Sof(H13A)=
 FVAR(2)
 Fixed Sof: C22A(0.25) H22A(0.25) H22B(0.25) H22C(0.25) C25A(0.25) C23A(0.25)
 H23A(0.25) H23B(0.25) H23C(0.25) N22A(0.25) O21A(0.25) C20A(0.25) H20A(0.25)
 H20B(0.25) H20C(0.25) C25B(0.25) N22B(0.25) C22B(0.25) H22D(0.25) H22E(0.25)
 H22F(0.25) C23B(0.25) H23D(0.25) H23E(0.25) H23F(0.25) O21B(0.25) C20B(0.25)
 H20D(0.25) H20E(0.25) H20F(0.25)
6.a Aromatic/amide H refined with riding coordinates:
 C3A(H3A), C4A(H4A), C6A(H6A), C7A(H7A), C9A(H9A), C10A(H10A), C12A(H12A),
 C13A(H13A), C3B(H3B), C4B(H4B), C6B(H6B), C7B(H7B), C9B(H9B), C10B(H10B),
 C12B(H12B), C13B(H13B)
6.b Idealised Me refined with everything fixed:
 C23A(H23A,H23B,H23C)
6.c Idealised Me refined as rotating group:
 C22A(H22A,H22B,H22C), C20A(H20A,H20B,H20C), C22B(H22D,H22E,H22F), C23B(H23D,
 H23E,H23F), C20B(H20D,H20E,H20F)
;
_smtbx_masks_void_probe_radius 1.2
_smtbx_masks_void_truncation_radius 1.2
_ins_header
;
TITL exp_1480 in C2/m 
REM C2/m (#12 in standard setting)
CELL 1.54184   5.881754  34.912023  18.570473  90.0000  97.0760  90.0000
ZERR    3.00   0.000321   0.002222   0.001219   0.0000   0.0056   0.0000
LATT  7
SYMM -x, y,-z 
SFAC C H N O S Zn
UNIT 168.00 96.00 3.00 33.00 12.00 3.00
TREF
HKLF 4
END
;
_olex2_exptl_crystal_mounting_method 'paraffin oil + loop'
_olex2_submission_original_sample_id exp_1480
_olex2_submission_special_instructions 'No special instructions were received'
_oxdiff_exptl_absorpt_empirical_details
;
Empirical correction (ABSPACK) includes:
- Absorption correction using spherical harmonics
- Frame scaling
;
_oxdiff_exptl_absorpt_empirical_full_max 1.191
_oxdiff_exptl_absorpt_empirical_full_min 0.841

loop_
_space_group_symop_operation_xyz
'x, y, z'
'-x, y, -z'
'x+1/2, y+1/2, z'
'-x+1/2, y+1/2, -z'
'-x, -y, -z'
'x, -y, z'
'-x+1/2, -y+1/2, -z'
'x+1/2, -y+1/2, z'

loop_
_atom_site_label
_atom_site_type_symbol
_atom_site_fract_x
_atom_site_fract_y
_atom_site_fract_z
_atom_site_U_iso_or_equiv
_atom_site_adp_type
_atom_site_occupancy
_atom_site_site_symmetry_order
_atom_site_calc_flag
_atom_site_refinement_flags_posn
_atom_site_refinement_flags_adp
_atom_site_refinement_flags_occupancy
_atom_site_disorder_assembly
_atom_site_disorder_group
Zn1 Zn 0.000000 0.27486(2) 0.500000 0.0478(2) Uani 1 2 d S T P . .
S1 S 1.31278(16) 0.45798(2) 0.05676(5) 0.0556(3) Uani 1 1 d . . . . .
O1 O 0.2101(4) 0.30888(7) 0.45877(13) 0.0516(6) Uani 1 1 d . . . . .
O2 O 0.4172(4) 0.26112(7) 0.42029(13) 0.0485(6) Uani 1 1 d . . . . .
C1 C 1.1574(5) 0.48087(10) 0.12010(16) 0.0420(7) Uani 1 1 d . . . . .
C2 C 1.0410(6) 0.45440(10) 0.16566(18) 0.0468(8) Uani 1 1 d . . . . .
C5 C 0.8139(6) 0.40232(11) 0.24889(18) 0.0486(8) Uani 1 1 d . . . . .
C8 C 0.6946(6) 0.37494(11) 0.29236(18) 0.0495(8) Uani 1 1 d . . . . .
C11 C 0.4689(6) 0.32325(10) 0.37515(18) 0.0464(8) Uani 1 1 d . . . . .
C14 C 0.3563(6) 0.29566(10) 0.42085(18) 0.0454(8) Uani 1 1 d . . . . .
C15 C 1.4227(8) 0.500000 0.0237(2) 0.0416(10) Uani 1 2 d S T P . .
C3A C 1.0293(12) 0.4586(2) 0.2363(4) 0.0474(17) Uani 0.501(4) 1 d . . . A 1
H3A H 1.095750 0.480260 0.259177 0.057 Uiso 0.501(4) 1 calc R . . A 1
C4A C 0.9238(12) 0.4325(2) 0.2781(4) 0.0485(18) Uani 0.501(4) 1 d . . . A 1
H4A H 0.931051 0.436398 0.327826 0.058 Uiso 0.501(4) 1 calc R . . A 1
C6A C 0.8312(14) 0.3925(2) 0.1748(4) 0.057(2) Uani 0.501(4) 1 d . . . A 1
H6A H 0.770493 0.369646 0.155222 0.068 Uiso 0.501(4) 1 calc R . . A 1
C7A C 0.9392(13) 0.4175(2) 0.1335(4) 0.056(2) Uani 0.501(4) 1 d . . . A 1
H7A H 0.950069 0.411759 0.085168 0.067 Uiso 0.501(4) 1 calc R . . A 1
C9A C 0.592(3) 0.3854(3) 0.3493(7) 0.043(3) Uani 0.49(2) 1 d . U . B 1
H9A H 0.597937 0.411154 0.362472 0.052 Uiso 0.49(2) 1 calc R . . B 1
C10A C 0.477(3) 0.3606(3) 0.3900(7) 0.044(3) Uani 0.49(2) 1 d . U . B 1
H10A H 0.404477 0.370081 0.428128 0.052 Uiso 0.49(2) 1 calc R . . B 1
C12A C 0.596(3) 0.3071(4) 0.3224(10) 0.056(4) Uani 0.49(2) 1 d . U . B 1
H12A H 0.607801 0.280742 0.316712 0.068 Uiso 0.49(2) 1 calc R . . B 1
C13A C 0.700(3) 0.3324(4) 0.2800(8) 0.053(3) Uani 0.49(2) 1 d . U . B 1
H13A H 0.775949 0.322965 0.242743 0.063 Uiso 0.49(2) 1 calc R . . B 1
C3B C 1.1583(12) 0.4278(2) 0.2061(4) 0.055(2) Uani 0.499(4) 1 d . . . A 2
H3B H 1.316618 0.426491 0.207235 0.066 Uiso 0.499(4) 1 calc R . . A 2
C4B C 1.0453(12) 0.4020(3) 0.2468(5) 0.062(2) Uani 0.499(4) 1 d . . . A 2
H4B H 1.132248 0.383553 0.273852 0.074 Uiso 0.499(4) 1 calc R . . A 2
C6B C 0.6968(11) 0.4361(2) 0.2127(4) 0.0449(17) Uani 0.499(4) 1 d . . . A 2
H6B H 0.542788 0.440313 0.216773 0.054 Uiso 0.499(4) 1 calc R . . A 2
C7B C 0.8121(11) 0.4613(2) 0.1734(4) 0.0488(18) Uani 0.499(4) 1 d . . . A 2
H7B H 0.738001 0.482792 0.152176 0.059 Uiso 0.499(4) 1 calc R . . A 2
C9B C 0.487(3) 0.3874(3) 0.3212(9) 0.051(3) Uani 0.51(2) 1 d . U . B 2
H9B H 0.431460 0.412147 0.313315 0.062 Uiso 0.51(2) 1 calc R . . B 2
C10B C 0.375(3) 0.3614(3) 0.3606(9) 0.052(3) Uani 0.51(2) 1 d . U . B 2
H10B H 0.238755 0.368330 0.377912 0.063 Uiso 0.51(2) 1 calc R . . B 2
C12B C 0.657(3) 0.3154(5) 0.3440(10) 0.056(4) Uani 0.51(2) 1 d . U . B 2
H12B H 0.715148 0.290655 0.348890 0.067 Uiso 0.51(2) 1 calc R . . B 2
C13B C 0.771(2) 0.3411(5) 0.3052(10) 0.055(3) Uani 0.51(2) 1 d . U . B 2
H13B H 0.905943 0.333692 0.287925 0.067 Uiso 0.51(2) 1 calc R . . B 2
C22A C 0.034(4) 0.4108(6) 0.506(2) 0.085(2) Uani 0.25 1 d D U . C -1
H22A H 0.136985 0.392316 0.530459 0.127 Uiso 0.25 1 calc GR . . C -1
H22B H -0.078388 0.397970 0.472754 0.127 Uiso 0.25 1 calc GR . . C -1
H22C H -0.041734 0.424456 0.541372 0.127 Uiso 0.25 1 calc GR . . C -1
C25A C 0.150(3) 0.4353(6) 0.4704(11) 0.085(2) Uani 0.25 1 d D U . C -1
C23A C -0.150(3) 0.4753(6) 0.4125(12) 0.085(2) Uani 0.25 1 d D U . C -1
H23A H -0.163453 0.495599 0.446667 0.127 Uiso 0.25 1 calc . . . D -1
H23B H -0.249523 0.454632 0.421793 0.127 Uiso 0.25 1 calc . . . E -1
H23C H -0.191648 0.484747 0.364133 0.127 Uiso 0.25 1 calc . . . F -1
N22A N 0.082(2) 0.4620(5) 0.4199(10) 0.085(2) Uani 0.25 1 d D U . C -1
O21A O 0.369(2) 0.4324(4) 0.4891(8) 0.085(2) Uani 0.25 1 d D U . C -1
C20A C 0.252(3) 0.4904(5) 0.4057(10) 0.085(2) Uani 0.25 1 d D U . C -1
H20A H 0.316337 0.483572 0.362434 0.127 Uiso 0.25 1 calc GR . . C -1
H20B H 0.371160 0.491289 0.445929 0.127 Uiso 0.25 1 calc GR . . C -1
H20C H 0.180280 0.515081 0.399416 0.127 Uiso 0.25 1 calc GR . . C -1
C25B C -0.326(5) 0.4619(6) 0.4317(15) 0.134(5) Uani 0.25 1 d D . . G -2
N22B N -0.125(4) 0.4434(6) 0.4459(12) 0.134(5) Uani 0.25 1 d D . . G -2
C22B C -0.525(6) 0.4514(7) 0.4494(15) 0.134(5) Uani 0.25 1 d D . . G -2
H22D H -0.576332 0.428875 0.422697 0.201 Uiso 0.25 1 calc GR . . G -2
H22E H -0.633885 0.471711 0.438165 0.201 Uiso 0.25 1 calc GR . . G -2
H22F H -0.510986 0.446061 0.500483 0.201 Uiso 0.25 1 calc GR . . G -2
C23B C -0.107(6) 0.4068(6) 0.4806(18) 0.134(5) Uani 0.25 1 d D . . G -2
H23D H -0.257298 0.395677 0.479006 0.201 Uiso 0.25 1 calc GR . . G -2
H23E H -0.041527 0.409757 0.530157 0.201 Uiso 0.25 1 calc GR . . G -2
H23F H -0.011899 0.390317 0.455789 0.201 Uiso 0.25 1 calc GR . . G -2
O21B O -0.338(4) 0.4917(4) 0.3873(9) 0.134(5) Uani 0.25 1 d D . . G -2
C20B C 0.082(5) 0.4650(8) 0.4385(17) 0.134(5) Uani 0.25 1 d D . . G -2
H20D H 0.062012 0.478933 0.393588 0.201 Uiso 0.25 1 calc GR . . G -2
H20E H 0.208582 0.447703 0.438763 0.201 Uiso 0.25 1 calc GR . . G -2
H20F H 0.110819 0.482625 0.478214 0.201 Uiso 0.25 1 calc GR . . G -2

loop_
_atom_site_aniso_label
_atom_site_aniso_U_11
_atom_site_aniso_U_22
_atom_site_aniso_U_33
_atom_site_aniso_U_23
_atom_site_aniso_U_13
_atom_site_aniso_U_12
Zn1 0.0539(4) 0.0358(3) 0.0630(4) 0.000 0.0437(3) 0.000
S1 0.0682(6) 0.0408(4) 0.0690(6) 0.0045(4) 0.0531(5) 0.0031(4)
O1 0.0656(15) 0.0381(12) 0.0604(14) -0.0015(10) 0.0445(12) -0.0046(11)
O2 0.0514(13) 0.0432(13) 0.0571(14) -0.0021(10) 0.0318(11) -0.0059(10)
C1 0.0409(16) 0.0500(17) 0.0402(16) 0.0050(14) 0.0256(13) 0.0037(14)
C2 0.0486(18) 0.053(2) 0.0446(18) 0.0105(15) 0.0277(15) 0.0036(15)
C5 0.0468(18) 0.061(2) 0.0424(18) 0.0095(16) 0.0234(15) -0.0016(16)
C8 0.0477(18) 0.060(2) 0.0454(18) 0.0095(16) 0.0255(15) -0.0015(16)
C11 0.0486(17) 0.0483(19) 0.0477(18) 0.0043(15) 0.0278(15) -0.0006(15)
C14 0.0490(18) 0.0445(19) 0.0478(18) -0.0048(14) 0.0256(14) -0.0072(15)
C15 0.049(2) 0.037(2) 0.043(2) 0.000 0.024(2) 0.000
C3A 0.058(4) 0.051(4) 0.040(3) 0.001(3) 0.028(3) -0.003(3)
C4A 0.066(4) 0.048(4) 0.038(3) 0.006(3) 0.031(3) 0.000(3)
C6A 0.084(5) 0.048(4) 0.046(4) 0.002(3) 0.034(4) -0.006(4)
C7A 0.075(5) 0.055(4) 0.044(4) 0.006(3) 0.034(3) -0.003(4)
C9A 0.041(6) 0.038(4) 0.057(6) 0.000(4) 0.026(5) 0.002(4)
C10A 0.040(6) 0.049(4) 0.047(5) -0.007(4) 0.026(5) 0.002(4)
C12A 0.079(10) 0.036(5) 0.064(8) -0.011(5) 0.048(7) -0.010(5)
C13A 0.075(9) 0.039(5) 0.054(7) -0.008(4) 0.048(6) -0.005(5)
C3B 0.039(3) 0.067(5) 0.062(4) 0.019(4) 0.024(3) -0.001(3)
C4B 0.042(4) 0.077(6) 0.071(5) 0.034(4) 0.028(4) 0.010(4)
C6B 0.034(3) 0.056(4) 0.048(4) 0.010(3) 0.019(3) -0.001(3)
C7B 0.043(4) 0.050(4) 0.058(4) 0.009(3) 0.025(3) 0.002(3)
C9B 0.042(6) 0.040(4) 0.080(8) 0.017(4) 0.037(6) 0.007(4)
C10B 0.038(6) 0.050(4) 0.077(8) 0.007(5) 0.038(6) -0.006(4)
C12B 0.060(7) 0.041(8) 0.074(10) 0.017(6) 0.035(6) 0.011(5)
C13B 0.047(6) 0.054(8) 0.072(9) 0.018(6) 0.037(6) 0.003(5)
C22A 0.074(4) 0.097(6) 0.083(5) -0.001(4) 0.010(4) 0.013(4)
C25A 0.074(4) 0.097(6) 0.083(5) -0.001(4) 0.010(4) 0.013(4)
C23A 0.074(4) 0.097(6) 0.083(5) -0.001(4) 0.010(4) 0.013(4)
N22A 0.074(4) 0.097(6) 0.083(5) -0.001(4) 0.010(4) 0.013(4)
O21A 0.074(4) 0.097(6) 0.083(5) -0.001(4) 0.010(4) 0.013(4)
C20A 0.074(4) 0.097(6) 0.083(5) -0.001(4) 0.010(4) 0.013(4)
C25B 0.226(13) 0.073(7) 0.117(8) -0.012(5) 0.079(8) -0.024(7)
N22B 0.226(13) 0.073(7) 0.117(8) -0.012(5) 0.079(8) -0.024(7)
C22B 0.226(13) 0.073(7) 0.117(8) -0.012(5) 0.079(8) -0.024(7)
C23B 0.226(13) 0.073(7) 0.117(8) -0.012(5) 0.079(8) -0.024(7)
O21B 0.226(13) 0.073(7) 0.117(8) -0.012(5) 0.079(8) -0.024(7)
C20B 0.226(13) 0.073(7) 0.117(8) -0.012(5) 0.079(8) -0.024(7)

loop_
_atom_type_symbol
_atom_type_description
_atom_type_scat_dispersion_real
_atom_type_scat_dispersion_imag
_atom_type_scat_source
C C 0.0181 0.0091 'International Tables Vol C Tables 4.2.6.8 and 6.1.1.4'
H H 0.0000 0.0000 'International Tables Vol C Tables 4.2.6.8 and 6.1.1.4'
N N 0.0311 0.0180 'International Tables Vol C Tables 4.2.6.8 and 6.1.1.4'
O O 0.0492 0.0322 'International Tables Vol C Tables 4.2.6.8 and 6.1.1.4'
S S 0.3331 0.5567 'International Tables Vol C Tables 4.2.6.8 and 6.1.1.4'
Zn Zn -1.5491 0.6778 'International Tables Vol C Tables 4.2.6.8 and 6.1.1.4'

loop_
_exptl_crystal_face_index_h
_exptl_crystal_face_index_k
_exptl_crystal_face_index_l
_exptl_crystal_face_perp_dist
1 5 -4 0.0363
-1 -5 4 0.0328
2 -5 3 0.0355
-2 5 -3 0.0373
0 -5 -1 0.0306
0 5 1 0.0269

loop_
_geom_angle_atom_site_label_1
_geom_angle_atom_site_label_2
_geom_angle_atom_site_label_3
_geom_angle
_geom_angle_site_symmetry_1
_geom_angle_site_symmetry_3
_geom_angle_publ_flag
O1 Zn1 O1 104.42(14) . 2_556 ?
O1 Zn1 O2 125.52(10) 2_556 8_455 ?
O1 Zn1 O2 101.88(9) 2_556 7_556 ?
O1 Zn1 O2 101.88(9) . 8_455 ?
O1 Zn1 O2 125.52(10) . 7_556 ?
O2 Zn1 O2 100.12(14) 8_455 7_556 ?
C15 S1 C1 95.66(16) . . ?
C14 O1 Zn1 120.5(2) . . ?
C14 O2 Zn1 130.8(2) . 7_556 ?
C1 C1 S1 116.89(11) 6_565 . ?
C1 C1 C2 128.72(18) 6_565 . ?
C2 C1 S1 114.4(2) . . ?
C1 C2 C7A 119.7(3) . . ?
C3A C2 C1 125.5(4) . . ?
C3A C2 C7A 114.6(4) . . ?
C3B C2 C1 120.9(4) . . ?
C3B C2 C7B 120.2(5) . . ?
C7B C2 C1 118.2(4) . . ?
C8 C5 C6B 122.3(3) . . ?
C4A C5 C8 122.2(4) . . ?
C4A C5 C6A 119.8(5) . . ?
C6A C5 C8 117.6(4) . . ?
C4B C5 C8 123.4(4) . . ?
C4B C5 C6B 113.7(5) . . ?
C5 C8 C13A 122.3(5) . . ?
C9A C8 C5 123.1(5) . . ?
C9A C8 C13A 114.4(6) . . ?
C9B C8 C5 118.8(5) . . ?
C13B C8 C5 121.3(6) . . ?
C13B C8 C9B 119.8(7) . . ?
C10A C11 C14 121.4(4) . . ?
C10A C11 C12A 121.6(8) . . ?
C12A C11 C14 116.4(7) . . ?
C10B C11 C14 120.8(4) . . ?
C12B C11 C14 124.2(7) . . ?
C12B C11 C10B 115.0(7) . . ?
O1 C14 C11 117.5(3) . . ?
O2 C14 O1 124.6(3) . . ?
O2 C14 C11 117.9(3) . . ?
S1 C15 S1 114.4(2) . 6_565 ?
C15 C15 S1 122.79(11) 5_865 . ?
C15 C15 S1 122.79(11) 5_865 6_565 ?
C2 C3A C4A 123.9(7) . . ?
C5 C4A C3A 121.6(6) . . ?
C7A C6A C5 118.6(7) . . ?
C6A C7A C2 120.7(6) . . ?
C8 C9A C10A 124.3(8) . . ?
C11 C10A C9A 120.5(7) . . ?
C13A C12A C11 116.6(11) . . ?
C12A C13A C8 121.9(9) . . ?
C2 C3B C4B 120.5(6) . . ?
C5 C4B C3B 123.5(7) . . ?
C7B C6B C5 121.2(5) . . ?
C6B C7B C2 119.4(6) . . ?
C10B C9B C8 118.4(8) . . ?
C9B C10B C11 120.2(7) . . ?
C11 C12B C13B 125.1(12) . . ?
C8 C13B C12B 121.3(11) . . ?
C22A C25A N22A 131.9(18) . . ?
O21A C25A C22A 112.0(17) . . ?
O21A C25A N22A 116.1(17) . . ?
C25A N22A C23A 119.4(15) . . ?
C25A N22A C20A 116.5(16) . . ?
C23A N22A C20A 115.3(15) . . ?
C22B C25B N22B 128(2) . . ?
C22B C25B O21B 113(2) . . ?
O21B C25B N22B 119(2) . . ?
C25B N22B C23B 122(2) . . ?
C25B N22B C20B 117(2) . . ?
C23B N22B C20B 120(2) . . ?

loop_
_geom_bond_atom_site_label_1
_geom_bond_atom_site_label_2
_geom_bond_distance
_geom_bond_site_symmetry_2
_geom_bond_publ_flag
Zn1 O1 1.938(2) . ?
Zn1 O1 1.938(2) 2_556 ?
Zn1 O2 1.957(3) 8_455 ?
Zn1 O2 1.957(3) 7_556 ?
S1 C1 1.767(3) . ?
S1 C15 1.745(2) . ?
O1 C14 1.264(4) . ?
O2 C14 1.258(4) . ?
C1 C1 1.336(7) 6_565 ?
C1 C2 1.477(4) . ?
C2 C3A 1.330(7) . ?
C2 C7A 1.511(9) . ?
C2 C3B 1.331(8) . ?
C2 C7B 1.392(7) . ?
C5 C8 1.482(4) . ?
C5 C4A 1.316(8) . ?
C5 C6A 1.434(8) . ?
C5 C4B 1.367(8) . ?
C5 C6B 1.484(8) . ?
C8 C9A 1.333(8) . ?
C8 C13A 1.502(13) . ?
C8 C9B 1.459(10) . ?
C8 C13B 1.275(15) . ?
C11 C14 1.491(4) . ?
C11 C10A 1.334(10) . ?
C11 C12A 1.419(16) . ?
C11 C10B 1.454(12) . ?
C11 C12B 1.339(16) . ?
C15 C15 1.340(8) 5_865 ?
C3A C4A 1.392(9) . ?
C6A C7A 1.369(9) . ?
C9A C10A 1.380(12) . ?
C12A C13A 1.38(2) . ?
C3B C4B 1.397(9) . ?
C6B C7B 1.375(9) . ?
C9B C10B 1.383(11) . ?
C12B C13B 1.38(2) . ?
C22A C25A 1.32(3) . ?
C25A N22A 1.348(16) . ?
C25A O21A 1.30(2) . ?
C23A N22A 1.431(15) . ?
N22A C20A 1.455(17) . ?
C25B N22B 1.34(2) . ?
C25B C22B 1.31(3) . ?
C25B O21B 1.32(2) . ?
N22B C23B 1.43(2) . ?
N22B C20B 1.45(2) . ?

loop_
_exptl_oxdiff_crystal_face_indexfrac_h
_exptl_oxdiff_crystal_face_indexfrac_k
_exptl_oxdiff_crystal_face_indexfrac_l
_exptl_oxdiff_crystal_face_x
_exptl_oxdiff_crystal_face_y
_exptl_oxdiff_crystal_face_z
1.0026 4.9729 -4.0147 -0.4460 0.0484 -0.0888
-1.0026 -4.9729 4.0147 0.4460 -0.0484 0.0888
1.9934 -5.0198 2.9809 0.1401 -0.0125 -0.6325
-1.9934 5.0198 -2.9809 -0.1401 0.0125 0.6325
-0.0025 -5.0026 -0.9924 0.0323 -0.2325 -0.0242
0.0025 5.0026 0.9924 -0.0323 0.2325 0.0242

loop_
_smtbx_masks_void_nr
_smtbx_masks_void_average_x
_smtbx_masks_void_average_y
_smtbx_masks_void_average_z
_smtbx_masks_void_volume
_smtbx_masks_void_count_electrons
_smtbx_masks_void_content
1 -0.141 0.250 0.000 497.8 116.2 ?
2 -0.943 0.750 0.000 497.8 116.2 ?
